data_2217095
loop_
_publ_author_name
'Fang-Fang Jian'
'Rui-Rui Zhuang'
'Ke-Fei Wang'
'Jing Wang'

_publ_section_title
(6<i>E</i>)-<i>N</i>-[(4<i>Z</i>)-2,5-Dimethyl-4-(<i>p</i>-tolylimino)cyclohexa-2,5-dienylidene]-4-methylaniline
_journal_coeditor_code HG2328
_journal_issue 1
_journal_name_full 'Acta Crystallographica Section E'
_journal_page_first o78
_journal_page_last o78
_journal_paper_doi 10.1107/S1600536807061028
_journal_volume 64
_journal_year 2008
_chemical_formula_iupac 'C22 H22 N2'
_chemical_formula_moiety 'C22 H22 N2'
_chemical_formula_sum 'C22 H22 N2'
_chemical_formula_weight 314.42
_chemical_name_systematic
;
(6E)-N-[(4Z)-2,5-Dimethyl-4-(p-tolylimino)cyclohexa-2,5-dienylidene]-4-
methylaniline
;
_space_group_IT_number 148
_symmetry_cell_setting trigonal
_symmetry_space_group_name_Hall '-R 3'
_symmetry_space_group_name_H-M 'R -3 :H'
_atom_sites_solution_hydrogens geom
_atom_sites_solution_primary direct
_atom_sites_solution_secondary difmap
_audit_creation_method SHELXL-97
_cell_angle_alpha 90.00
_cell_angle_beta 90.00
_cell_angle_gamma 120.00
_cell_formula_units_Z 9
_cell_length_a 21.173(8)
_cell_length_b 21.173(8)
_cell_length_c 10.476(2)
_cell_measurement_reflns_used 25
_cell_measurement_temperature 293(2)
_cell_measurement_theta_max 14
_cell_measurement_theta_min 4
_cell_volume 4067(2)
_computing_cell_refinement 'CAD-4 Software (Enraf--Nonius, 1989)'
_computing_data_collection 'CAD-4 Software (Enraf--Nonius, 1989)'
_computing_data_reduction 'NRCVAX (Gabe <i>et al.</i>,  1989)'
_computing_molecular_graphics 'SHELXTL/PC (Sheldrick, 1990)'
_computing_publication_material 'WinGX (Farrugia, 1999)'
_computing_structure_refinement 'SHELXL97 (Sheldrick, 1997)'
_computing_structure_solution 'SHELXS97 (Sheldrick, 1997)'
_diffrn_ambient_temperature 293(2)
_diffrn_measured_fraction_theta_full 0.993
_diffrn_measured_fraction_theta_max 0.993
_diffrn_measurement_device_type 'Enraf--Nonius CAD-4 diffractometer'
_diffrn_measurement_method 'omega scans'
_diffrn_radiation_monochromator graphite
_diffrn_radiation_source 'fine-focus sealed tube'
_diffrn_radiation_type MoK\a
_diffrn_radiation_wavelength 0.71073
_diffrn_reflns_av_R_equivalents 0.0747
_diffrn_reflns_av_sigmaI/netI 0.0695
_diffrn_reflns_limit_h_max 26
_diffrn_reflns_limit_h_min -26
_diffrn_reflns_limit_k_max 26
_diffrn_reflns_limit_k_min -26
_diffrn_reflns_limit_l_max 0
_diffrn_reflns_limit_l_min -12
_diffrn_reflns_number 6148
_diffrn_reflns_theta_full 26.98
_diffrn_reflns_theta_max 26.98
_diffrn_reflns_theta_min 1.92
_diffrn_standards_decay_% 0
_diffrn_standards_interval_count 100
_diffrn_standards_number 3
_exptl_absorpt_coefficient_mu 0.068
_exptl_absorpt_correction_type none
_exptl_crystal_colour red
_exptl_crystal_density_diffrn 1.155
_exptl_crystal_density_method 'not measured'
_exptl_crystal_description block
_exptl_crystal_F_000 1512
_exptl_crystal_size_max 0.21
_exptl_crystal_size_mid 0.18
_exptl_crystal_size_min 0.15
_refine_diff_density_max 0.187
_refine_diff_density_min -0.139
_refine_ls_extinction_coef 0.0029(9)
_refine_ls_extinction_expression Fc^*^=kFc[1+0.001xFc^2^\l^3^/sin(2\q)]^-1/4^
_refine_ls_extinction_method SHELXL
_refine_ls_goodness_of_fit_ref 1.016
_refine_ls_hydrogen_treatment constr
_refine_ls_matrix_type full
_refine_ls_number_parameters 110
_refine_ls_number_reflns 1956
_refine_ls_number_restraints 0
_refine_ls_restrained_S_all 1.016
_refine_ls_R_factor_all 0.1841
_refine_ls_R_factor_gt 0.0722
_refine_ls_shift/su_max 0.000
_refine_ls_shift/su_mean 0.000
_refine_ls_structure_factor_coef Fsqd
_refine_ls_weighting_details 'calc w=1/[\s^2^(Fo^2^)+(0.1023P)^2^+1.7438P] where P=(Fo^2^+2Fc^2^)/3'
_refine_ls_weighting_scheme calc
_refine_ls_wR_factor_gt 0.1841
_refine_ls_wR_factor_ref 0.2325
_reflns_number_gt 793
_reflns_number_total 1956
_reflns_threshold_expression I>2\s(I)
_cod_data_source_file hg2328.cif
_cod_data_source_block I
_cod_depositor_comments
;
The following automatic conversions were performed:
'_symmetry_cell_setting' value 'Trigonal' changed to 'trigonal' according
to '/home/saulius/struct/CIF-dictionaries/cif_core.dic' dictionary named
'cif_core.dic' version 2.4.1 from 2010-06-29.

Automatic conversion script
Id: cif_fix_enum 1527 2010-12-29 10:47:43Z saulius 

The following automatic conversions were performed:

'_symmetry_cell_setting' value 'Trigonal' changed to 'trigonal'
according to /home/saulius/struct/CIF-dictionaries/cif_core.dic
dictionary named 'cif_core.dic' version 2.4.1 from 2010-06-29.

Automatic conversion script
Id: cif_fix_values 1715 2011-07-08 13:25:40Z adriana 
;
_cod_original_sg_symbol_H-M 'R -3'
_cod_database_code 2217095
_cod_database_fobs_code 2217095

loop_
_symmetry_equiv_pos_as_xyz
'x, y, z'
'-y, x-y, z'
'-x+y, -x, z'
'x+2/3, y+1/3, z+1/3'
'-y+2/3, x-y+1/3, z+1/3'
'-x+y+2/3, -x+1/3, z+1/3'
'x+1/3, y+2/3, z+2/3'
'-y+1/3, x-y+2/3, z+2/3'
'-x+y+1/3, -x+2/3, z+2/3'
'-x, -y, -z'
'y, -x+y, -z'
'x-y, x, -z'
'-x+2/3, -y+1/3, -z+1/3'
'y+2/3, -x+y+1/3, -z+1/3'
'x-y+2/3, x+1/3, -z+1/3'
'-x+1/3, -y+2/3, -z+2/3'
'y+1/3, -x+y+2/3, -z+2/3'
'x-y+1/3, x+2/3, -z+2/3'

loop_
_atom_site_type_symbol
_atom_site_label
_atom_site_fract_x
_atom_site_fract_y
_atom_site_fract_z
_atom_site_U_iso_or_equiv
_atom_site_adp_type
_atom_site_calc_flag
_atom_site_refinement_flags
_atom_site_occupancy
N N1 0.17771(14) 0.28153(14) 0.0673(3) 0.0845(9) Uani d . 1
C C1 -0.0660(2) 0.1028(3) 0.3942(4) 0.1275(17) Uani d . 1
H H1B -0.0769 0.1330 0.4474 0.191 Uiso calc R 1
H H1C -0.0529 0.0740 0.4468 0.191 Uiso calc R 1
H H1D -0.1081 0.0712 0.3441 0.191 Uiso calc R 1
C C2 -0.00306(19) 0.1504(2) 0.3064(3) 0.0882(11) Uani d . 1
C C3 0.0232(2) 0.1207(2) 0.2204(5) 0.1262(16) Uani d . 1
H H3A 0.0010 0.0702 0.2149 0.151 Uiso calc R 1
C C4 0.0822(2) 0.1636(2) 0.1401(5) 0.1197(15) Uani d . 1
H H4A 0.0988 0.1413 0.0836 0.144 Uiso calc R 1
C C5 0.11505(18) 0.23690(19) 0.1441(3) 0.0743(9) Uani d . 1
C C6 0.0891(2) 0.2665(2) 0.2299(4) 0.1182(15) Uani d . 1
H H6A 0.1111 0.3170 0.2358 0.142 Uiso calc R 1
C C7 0.0306(3) 0.2232(3) 0.3089(4) 0.1189(15) Uani d . 1
H H7A 0.0141 0.2456 0.3656 0.143 Uiso calc R 1
C C8 0.10079(16) 0.28723(16) -0.1018(3) 0.0740(9) Uani d . 1
H H8A 0.0579 0.2564 -0.0583 0.089 Uiso calc R 1
C C9 0.16973(16) 0.30428(16) -0.0440(3) 0.0707(9) Uani d . 1
C C10 0.23710(16) 0.35227(17) -0.1164(3) 0.0730(9) Uani d . 1
C C11 0.30536(15) 0.36974(17) -0.0619(3) 0.0810(10) Uani d . 1
H H11A 0.3439 0.4007 -0.1192 0.122 Uiso calc R 1
H H11B 0.3068 0.3257 -0.0474 0.122 Uiso calc R 1
H H11C 0.3115 0.3946 0.0178 0.122 Uiso calc R 1

loop_
_atom_site_aniso_label
_atom_site_aniso_U_11
_atom_site_aniso_U_22
_atom_site_aniso_U_33
_atom_site_aniso_U_12
_atom_site_aniso_U_13
_atom_site_aniso_U_23
N1 0.0729(18) 0.093(2) 0.092(2) 0.0442(16) -0.0040(15) 0.0096(17)
C1 0.103(3) 0.172(4) 0.109(3) 0.070(3) 0.021(3) 0.052(3)
C2 0.082(2) 0.112(3) 0.081(2) 0.055(2) -0.003(2) 0.018(2)
C3 0.105(3) 0.081(3) 0.179(4) 0.036(2) 0.031(3) 0.017(3)
C4 0.111(3) 0.089(3) 0.150(4) 0.043(3) 0.028(3) -0.012(3)
C5 0.071(2) 0.078(2) 0.081(2) 0.0428(19) -0.0086(18) 0.0033(19)
C6 0.139(4) 0.081(3) 0.140(4) 0.059(3) 0.036(3) 0.006(3)
C7 0.142(4) 0.104(3) 0.115(3) 0.064(3) 0.043(3) 0.011(3)
C8 0.0603(19) 0.075(2) 0.090(2) 0.0369(16) 0.0000(17) 0.0017(18)
C9 0.070(2) 0.068(2) 0.082(2) 0.0400(17) -0.0039(18) -0.0034(17)
C10 0.065(2) 0.074(2) 0.086(2) 0.0388(17) -0.0052(17) -0.0016(17)
C11 0.0528(18) 0.093(2) 0.097(2) 0.0360(17) 0.0036(17) 0.0140(19)

loop_
_atom_type_symbol
_atom_type_description
_atom_type_scat_dispersion_real
_atom_type_scat_dispersion_imag
_atom_type_scat_source
C C 0.0033 0.0016 'International Tables Vol C Tables 4.2.6.8 and 6.1.1.4'
H H 0.0000 0.0000 'International Tables Vol C Tables 4.2.6.8 and 6.1.1.4'
N N 0.0061 0.0033 'International Tables Vol C Tables 4.2.6.8 and 6.1.1.4'

loop_
_geom_angle_atom_site_label_1
_geom_angle_atom_site_label_2
_geom_angle_atom_site_label_3
_geom_angle_site_symmetry_1
_geom_angle
C9 N1 C5 . 119.9(3)
C2 C1 H1B . 109.5
C2 C1 H1C . 109.5
H1B C1 H1C . 109.5
C2 C1 H1D . 109.5
H1B C1 H1D . 109.5
H1C C1 H1D . 109.5
C7 C2 C3 . 116.0(4)
C7 C2 C1 . 122.6(4)
C3 C2 C1 . 121.3(4)
C2 C3 C4 . 122.3(4)
C2 C3 H3A . 118.8
C4 C3 H3A . 118.8
C5 C4 C3 . 120.6(4)
C5 C4 H4A . 119.7
C3 C4 H4A . 119.7
C4 C5 C6 . 117.2(4)
C4 C5 N1 . 121.2(3)
C6 C5 N1 . 121.5(3)
C5 C6 C7 . 121.5(4)
C5 C6 H6A . 119.2
C7 C6 H6A . 119.2
C2 C7 C6 . 122.4(4)
C2 C7 H7A . 118.8
C6 C7 H7A . 118.8
C10 C8 C9 16_554 122.7(3)
C10 C8 H8A 16_554 118.6
C9 C8 H8A . 118.6
N1 C9 C8 . 125.6(3)
N1 C9 C10 . 116.9(3)
C8 C9 C10 . 117.5(3)
C8 C10 C11 16_554 121.6(3)
C8 C10 C9 16_554 119.8(3)
C11 C10 C9 . 118.6(3)
C10 C11 H11A . 109.5
C10 C11 H11B . 109.5
H11A C11 H11B . 109.5
C10 C11 H11C . 109.5
H11A C11 H11C . 109.5
H11B C11 H11C . 109.5

loop_
_geom_bond_atom_site_label_1
_geom_bond_atom_site_label_2
_geom_bond_site_symmetry_2
_geom_bond_distance
_geom_bond_publ_flag
N1 C9 . 1.305(4) yes
N1 C5 . 1.430(4) yes
C1 C2 . 1.516(5) ?
C1 H1B . 0.9600 ?
C1 H1C . 0.9600 ?
C1 H1D . 0.9600 ?
C2 C7 . 1.336(5) ?
C2 C3 . 1.365(5) ?
C3 C4 . 1.399(6) ?
C3 H3A . 0.9300 ?
C4 C5 . 1.347(5) ?
C4 H4A . 0.9300 ?
C5 C6 . 1.359(5) ?
C6 C7 . 1.388(5) ?
C6 H6A . 0.9300 ?
C7 H7A . 0.9300 ?
C8 C10 16_554 1.360(4) ?
C8 C9 . 1.449(4) ?
C8 H8A . 0.9300 ?
C9 C10 . 1.481(4) ?
C10 C8 16_554 1.360(4) ?
C10 C11 . 1.420(4) ?
C11 H11A . 0.9600 ?
C11 H11B . 0.9600 ?
C11 H11C . 0.9600 ?
